data_2216375
loop_
_publ_author_name
'R\"ais\"anen, Minna T.'
'Klinga, Martti'
'Leskel\"a, Markku'
'Repo, Timo'

_publ_section_title
;(Methyl
 (<i>S</i>)-3-(imidazol-4-yl)-2-{6-[(<i>S</i>)-2-(imidazol-4-yl)-1-(methoxycarbonyl)ethylaminocarbonyl]pyridine-2-carbonylamino}propionato)copper(II)
 methanol sesquisolvate
;
_journal_coeditor_code CS2055
_journal_issue 12
_journal_name_full 'Acta Crystallographica Section E'
_journal_page_first m3021
_journal_page_last m3021
_journal_paper_doi 10.1107/S1600536807056863
_journal_volume 63
_journal_year 2007
_chemical_formula_iupac '[Cu (C21 H21 N7 O6)], 1.5C H4 O'
_chemical_formula_moiety 'C21 H21 Cu N7 O6, 1.5(C H4 O)'
_chemical_formula_sum 'C22.5 H25 Cu N7 O7.5'
_chemical_formula_weight 577.04
_chemical_name_systematic
;
(Methyl (S)-3-(imidazol-4-yl)-\
2-{6-[(S)-2-(imidazol-4-yl)-1-(methoxycarbonyl)ethylaminocarbonyl]pyridine-\
2-carbonylamino}propionato)copper(II) methanol sesquisolvate
;
_space_group_IT_number 18
_symmetry_cell_setting orthorhombic
_symmetry_space_group_name_Hall 'P 2 2ab'
_symmetry_space_group_name_H-M 'P 21 21 2'
_atom_sites_solution_hydrogens geom
_atom_sites_solution_primary direct
_atom_sites_solution_secondary difmap
_audit_creation_method SHELXL-97
_cell_angle_alpha 90.00
_cell_angle_beta 90.00
_cell_angle_gamma 90.00
_cell_formula_units_Z 4
_cell_length_a 13.7010(10)
_cell_length_b 13.7710(10)
_cell_length_c 13.590(2)
_cell_measurement_reflns_used 23034
_cell_measurement_temperature 173(2)
_cell_measurement_theta_max 27.48
_cell_measurement_theta_min 3.31
_cell_volume 2564.1(5)
_computing_cell_refinement 'DirAx (Duisenberg, 1992)'
_computing_data_collection 'COLLECT (Nonius, 2002)'
_computing_data_reduction 'EVALCCD (Duisenberg <i>et al.</i>,  2003)'
_computing_molecular_graphics 'SHELXTL (Sheldrick, 1997b)'
_computing_publication_material 'SHELXTL (Sheldrick, 1997b)'
_computing_structure_refinement 'SHELXL97 (Sheldrick, 1997a)'
_computing_structure_solution 'SIR2002 (Burla <i>et al.</i>,  2003)'
_diffrn_ambient_temperature 173(2)
_diffrn_measured_fraction_theta_full 0.993
_diffrn_measured_fraction_theta_max 0.995
_diffrn_measurement_device_type KappaCCD
_diffrn_measurement_method '\w and \f scans'
_diffrn_radiation_monochromator graphite
_diffrn_radiation_source 'fine-focus sealed tube'
_diffrn_radiation_type MoK\a
_diffrn_radiation_wavelength 0.71073
_diffrn_reflns_av_R_equivalents 0.0635
_diffrn_reflns_av_sigmaI/netI 0.0849
_diffrn_reflns_limit_h_max 17
_diffrn_reflns_limit_h_min -17
_diffrn_reflns_limit_k_max 17
_diffrn_reflns_limit_k_min -17
_diffrn_reflns_limit_l_max 17
_diffrn_reflns_limit_l_min -17
_diffrn_reflns_number 23034
_diffrn_reflns_theta_full 25.00
_diffrn_reflns_theta_max 27.48
_diffrn_reflns_theta_min 3.31
_exptl_absorpt_coefficient_mu 0.910
_exptl_absorpt_correction_T_max 0.839
_exptl_absorpt_correction_T_min 0.772
_exptl_absorpt_correction_type multi-scan
_exptl_absorpt_process_details '(SADABS; Sheldrick, 1996)'
_exptl_crystal_colour blue
_exptl_crystal_density_diffrn 1.495
_exptl_crystal_density_method 'not measured'
_exptl_crystal_description block
_exptl_crystal_F_000 1192
_exptl_crystal_size_max 0.30
_exptl_crystal_size_mid 0.20
_exptl_crystal_size_min 0.20
_refine_diff_density_max 0.361
_refine_diff_density_min -0.501
_refine_ls_abs_structure_details 'Flack (1983)'
_refine_ls_abs_structure_Flack -0.012(16)
_refine_ls_extinction_method none
_refine_ls_goodness_of_fit_ref 0.923
_refine_ls_hydrogen_treatment constr
_refine_ls_matrix_type full
_refine_ls_number_parameters 359
_refine_ls_number_reflns 5867
_refine_ls_number_restraints 2
_refine_ls_restrained_S_all 0.923
_refine_ls_R_factor_all 0.0821
_refine_ls_R_factor_gt 0.0448
_refine_ls_shift/su_max 0.001
_refine_ls_shift/su_mean 0.000
_refine_ls_structure_factor_coef Fsqd
_refine_ls_weighting_details 'calc w=1/[\s^2^(Fo^2^)+(0.0514P)^2^+0.3474P] where P=(Fo^2^+2Fc^2^)/3'
_refine_ls_weighting_scheme calc
_refine_ls_wR_factor_gt 0.0891
_refine_ls_wR_factor_ref 0.1007
_reflns_number_gt 4185
_reflns_number_total 5867
_reflns_threshold_expression I>2\s(I)
_cod_data_source_file cs2055.cif
_cod_data_source_block I
_cod_database_code 2216375
_cod_database_fobs_code 2216375

loop_
_symmetry_equiv_pos_as_xyz
'x, y, z'
'-x, -y, z'
'x+1/2, -y+1/2, -z'
'-x+1/2, y+1/2, -z'

loop_
_atom_site_type_symbol
_atom_site_label
_atom_site_fract_x
_atom_site_fract_y
_atom_site_fract_z
_atom_site_U_iso_or_equiv
_atom_site_adp_type
_atom_site_calc_flag
_atom_site_refinement_flags
_atom_site_occupancy
_atom_site_disorder_assembly
_atom_site_disorder_group
Cu Cu1 -0.5000 -0.5000 0.48333(4) 0.02001(14) Uani d S 1 . .
O O1 -0.3638(2) -0.28347(19) 0.32677(19) 0.0349(7) Uani d . 1 . .
N N1 -0.5000 -0.5000 0.3408(2) 0.0191(8) Uani d S 1 . .
C C1 -0.4520(2) -0.4300(2) 0.2937(3) 0.0214(8) Uani d . 1 . .
N N2 -0.4164(2) -0.38220(19) 0.4561(2) 0.0223(7) Uani d . 1 . .
Cu Cu2 -0.5000 0.0000 1.00029(3) 0.01894(14) Uani d S 1 . .
C C2 -0.4508(3) -0.4272(3) 0.1921(3) 0.0291(9) Uani d . 1 . .
H H2 -0.4174 -0.3771 0.1579 0.035 Uiso calc R 1 . .
O O2 -0.2196(2) -0.3824(2) 0.5169(2) 0.0485(8) Uani d . 1 . .
N N3 -0.6990(2) -0.3186(2) 0.6318(2) 0.0303(8) Uani d . 1 . .
H H3 -0.7571 -0.2948 0.6451 0.036 Uiso calc R 1 . .
O O3 -0.2429(2) -0.2419(2) 0.5985(2) 0.0480(9) Uani d D 1 . .
C C3 -0.5000 -0.5000 0.1414(3) 0.0376(13) Uani d S 1 . .
H H3A -0.5000 -0.5000 0.0715 0.045 Uiso calc SR 1 . .
N N4 -0.5842(2) -0.4186(2) 0.5793(2) 0.0236(7) Uani d . 1 . .
C C4 -0.4052(3) -0.3578(2) 0.3633(3) 0.0234(8) Uani d . 1 . .
O O4 -0.26885(19) -0.11115(17) 0.84523(18) 0.0309(6) Uani d . 1 . .
N N5 -0.5000 0.0000 0.8564(2) 0.0216(8) Uani d S 1 . .
O O5 -0.35581(18) -0.26385(17) 1.03435(18) 0.0287(6) Uani d . 1 . .
C C5 -0.3818(3) -0.3123(3) 0.5292(3) 0.0298(9) Uani d . 1 . .
H H5 -0.3986 -0.2453 0.5066 0.036 Uiso calc R 1 . .
O O6 -0.21054(19) -0.23048(17) 1.10423(18) 0.0281(6) Uani d . 1 . .
C C6 -0.2722(3) -0.3190(3) 0.5447(3) 0.0367(10) Uani d . 1 . .
N N6 -0.3735(2) -0.07025(18) 0.9725(2) 0.0190(6) Uani d . 1 . .
N N7 -0.3301(2) 0.2171(2) 1.1365(2) 0.0247(7) Uani d . 1 . .
H H7 -0.3101 0.2773 1.1444 0.030 Uiso calc R 1 . .
C C7 -0.1386(3) -0.2378(4) 0.6201(3) 0.0720(18) Uani d D 1 . .
H H7A -0.1198 -0.2951 0.6584 0.108 Uiso calc R 1 . .
H H7B -0.1243 -0.1789 0.6580 0.108 Uiso calc R 1 . .
H H7C -0.1018 -0.2365 0.5583 0.108 Uiso calc R 1 . .
N N8 -0.4247(2) 0.09291(19) 1.0957(2) 0.0197(6) Uani d . 1 . .
C C8 -0.4313(3) -0.3311(3) 0.6305(3) 0.0287(10) Uani d . 1 . .
H H8A -0.4052 -0.3920 0.6588 0.034 Uiso calc R 1 . .
H H8B -0.4146 -0.2774 0.6759 0.034 Uiso calc R 1 . .
C C9 -0.5404(3) -0.3388(3) 0.6225(3) 0.0245(9) Uani d . 1 . .
C C10 -0.6110(3) -0.2770(3) 0.6542(3) 0.0321(9) Uani d . 1 . .
H H10 -0.6012 -0.2163 0.6859 0.038 Uiso calc R 1 . .
C C100 -0.0049(4) 0.1275(3) 0.1186(3) 0.0557(11) Uani d . 1 . .
H H10A 0.0377 0.1242 0.0608 0.084 Uiso calc R 1 . .
H H10B -0.0637 0.0886 0.1069 0.084 Uiso calc R 1 . .
H H10C 0.0298 0.1021 0.1762 0.084 Uiso calc R 1 . .
C C11 -0.6796(3) -0.4027(3) 0.5859(3) 0.0272(9) Uani d . 1 . .
H H11 -0.7281 -0.4455 0.5611 0.033 Uiso calc R 1 . .
O O11 -0.0318(3) 0.2254(2) 0.1361(2) 0.0625(10) Uani d . 1 . .
H H11A -0.0627 0.2468 0.0873 0.094 Uiso calc R 1 . .
C C12 -0.4237(3) -0.0397(2) 0.8098(3) 0.0209(8) Uani d . 1 . .
C C13 -0.4217(3) -0.0407(3) 0.7086(3) 0.0345(10) Uani d . 1 . .
H H13 -0.3681 -0.0685 0.6744 0.041 Uiso calc R 1 . .
C C14 -0.5000 0.0000 0.6568(4) 0.0493(17) Uani d S 1 . .
H H14 -0.5000 0.0000 0.5869 0.059 Uiso calc SR 1 . .
C C15 -0.3479(3) -0.0782(2) 0.8793(2) 0.0211(8) Uani d . 1 . .
C C16 -0.2992(3) -0.0964(2) 1.0444(2) 0.0222(8) Uani d . 1 . .
H H16 -0.2344 -0.0723 1.0209 0.027 Uiso calc R 1 . .
C C17 -0.2936(3) -0.2061(3) 1.0588(2) 0.0222(8) Uani d . 1 . .
C C18 -0.1962(3) -0.3332(2) 1.1250(3) 0.0314(9) Uani d . 1 . .
H H18A -0.1270 -0.3454 1.1384 0.047 Uiso calc R 1 . .
H H18B -0.2168 -0.3717 1.0680 0.047 Uiso calc R 1 . .
H H18C -0.2351 -0.3516 1.1826 0.047 Uiso calc R 1 . .
C C19 -0.3216(3) -0.0500(2) 1.1451(3) 0.0251(9) Uani d . 1 . .
H H19A -0.3804 -0.0811 1.1734 0.030 Uiso calc R 1 . .
H H19B -0.2663 -0.0624 1.1903 0.030 Uiso calc R 1 . .
C C20 -0.3383(3) 0.0574(2) 1.1379(3) 0.0221(8) Uani d . 1 . .
C C21 -0.2801(3) 0.1340(3) 1.1632(2) 0.0264(8) Uani d . 1 . .
H H21 -0.2175 0.1308 1.1933 0.032 Uiso calc R 1 . .
C C22 -0.4153(3) 0.1889(2) 1.0961(3) 0.0243(8) Uani d . 1 . .
H H22 -0.4629 0.2325 1.0709 0.029 Uiso calc R 1 . .
O O12 -0.5670(9) 0.0368(19) 0.4155(9) 0.261(12) Uani d PD 0.50 A -1
C C201 -0.495(3) -0.022(4) 0.3637(9) 0.127(15) Uani d PD 0.50 A -1

loop_
_atom_site_aniso_label
_atom_site_aniso_U_11
_atom_site_aniso_U_22
_atom_site_aniso_U_33
_atom_site_aniso_U_12
_atom_site_aniso_U_13
_atom_site_aniso_U_23
Cu1 0.0194(3) 0.0192(3) 0.0214(3) -0.0025(3) 0.000 0.000
O1 0.0409(18) 0.0325(15) 0.0313(15) -0.0211(14) -0.0055(13) 0.0061(12)
N1 0.017(2) 0.0204(19) 0.0199(17) -0.001(2) 0.000 0.000
C1 0.0170(19) 0.0213(19) 0.026(2) -0.0005(16) -0.0040(15) 0.0020(15)
N2 0.0215(17) 0.0207(15) 0.0247(16) -0.0046(14) -0.0053(13) 0.0008(12)
Cu2 0.0188(3) 0.0179(3) 0.0201(3) 0.0005(3) 0.000 0.000
C2 0.035(2) 0.027(2) 0.026(2) -0.0147(18) 0.0011(16) 0.0056(16)
O2 0.0286(17) 0.0528(19) 0.064(2) -0.0093(16) -0.0049(16) 0.0069(16)
N3 0.028(2) 0.0336(18) 0.0291(17) 0.0136(16) 0.0041(14) -0.0031(14)
O3 0.044(2) 0.064(2) 0.0369(17) -0.0329(17) -0.0093(14) -0.0055(14)
C3 0.050(4) 0.041(3) 0.021(2) -0.018(4) 0.000 0.000
N4 0.0218(17) 0.0237(16) 0.0252(16) 0.0024(15) -0.0017(13) 0.0004(13)
C4 0.018(2) 0.0220(19) 0.030(2) -0.0034(16) -0.0042(15) 0.0019(15)
O4 0.0337(17) 0.0282(14) 0.0308(15) 0.0126(13) 0.0078(12) 0.0063(11)
N5 0.030(2) 0.0125(18) 0.0219(18) -0.003(2) 0.000 0.000
O5 0.0285(15) 0.0203(13) 0.0374(15) -0.0036(12) -0.0031(12) 0.0038(11)
C5 0.033(2) 0.027(2) 0.030(2) -0.0073(17) -0.0115(17) -0.0001(16)
O6 0.0273(15) 0.0199(13) 0.0371(15) 0.0093(12) -0.0061(12) 0.0008(11)
C6 0.038(3) 0.051(3) 0.021(2) -0.017(2) -0.0098(19) 0.0127(19)
N6 0.0195(15) 0.0163(14) 0.0210(15) 0.0040(13) 0.0000(12) 0.0002(12)
N7 0.0271(19) 0.0172(16) 0.0299(17) -0.0066(14) -0.0002(14) -0.0019(13)
C7 0.060(4) 0.121(5) 0.035(3) -0.061(3) -0.012(2) 0.018(3)
N8 0.0201(16) 0.0144(15) 0.0246(16) -0.0015(13) -0.0021(13) -0.0025(12)
C8 0.030(2) 0.030(2) 0.026(2) -0.0027(19) -0.0106(18) -0.0069(17)
C9 0.030(2) 0.024(2) 0.020(2) 0.0057(17) 0.0000(16) -0.0018(15)
C10 0.040(3) 0.027(2) 0.028(2) 0.004(2) -0.0044(18) -0.0081(17)
C100 0.066(3) 0.052(3) 0.049(2) 0.015(3) -0.002(3) -0.0067(19)
C11 0.026(2) 0.026(2) 0.029(2) 0.0058(17) -0.0020(17) -0.0001(16)
O11 0.081(3) 0.053(2) 0.053(2) 0.0131(18) -0.0121(17) -0.0071(16)
C12 0.024(2) 0.0166(16) 0.0219(18) 0.0038(15) 0.0042(16) -0.0004(13)
C13 0.048(3) 0.035(2) 0.021(2) 0.016(2) 0.0094(18) -0.0004(15)
C14 0.064(4) 0.064(4) 0.020(2) 0.034(5) 0.000 0.000
C15 0.028(2) 0.0104(16) 0.0248(19) 0.0004(16) 0.0030(15) 0.0030(14)
C16 0.0180(19) 0.0203(18) 0.0283(19) 0.0000(16) 0.0024(15) 0.0039(15)
C17 0.025(2) 0.0210(19) 0.0205(18) 0.0077(18) 0.0083(15) 0.0041(14)
C18 0.039(3) 0.0208(19) 0.035(2) 0.0124(18) -0.0047(19) 0.0031(16)
C19 0.027(2) 0.024(2) 0.024(2) -0.0003(17) -0.0014(17) -0.0001(16)
C20 0.024(2) 0.0163(19) 0.026(2) -0.0053(17) 0.0024(16) -0.0018(16)
C21 0.020(2) 0.033(2) 0.027(2) -0.0047(18) -0.0005(15) -0.0049(16)
C22 0.027(2) 0.0196(19) 0.026(2) 0.0002(17) 0.0006(16) -0.0015(15)
O12 0.096(9) 0.58(4) 0.103(9) -0.084(15) 0.006(7) -0.129(16)
C201 0.100(13) 0.23(5) 0.057(6) -0.063(16) -0.032(15) 0.020(12)

loop_
_atom_type_symbol
_atom_type_description
_atom_type_scat_dispersion_real
_atom_type_scat_dispersion_imag
_atom_type_scat_source
C C 0.0033 0.0016 'International Tables Vol C Tables 4.2.6.8 and 6.1.1.4'
H H 0.0000 0.0000 'International Tables Vol C Tables 4.2.6.8 and 6.1.1.4'
N N 0.0061 0.0033 'International Tables Vol C Tables 4.2.6.8 and 6.1.1.4'
O O 0.0106 0.0060 'International Tables Vol C Tables 4.2.6.8 and 6.1.1.4'
Cu Cu 0.3201 1.2651 'International Tables Vol C Tables 4.2.6.8 and 6.1.1.4'

loop_
_geom_angle_atom_site_label_1
_geom_angle_atom_site_label_2
_geom_angle_atom_site_label_3
_geom_angle_site_symmetry_1
_geom_angle_site_symmetry_3
_geom_angle
N1 Cu1 N2 . 2_445 79.45(8)
N1 Cu1 N2 . . 79.45(8)
N2 Cu1 N2 2_445 . 158.89(16)
N1 Cu1 N4 . 2_445 129.05(8)
N2 Cu1 N4 2_445 2_445 89.80(11)
N2 Cu1 N4 . 2_445 103.55(11)
N1 Cu1 N4 . . 129.05(8)
N2 Cu1 N4 2_445 . 103.55(11)
N2 Cu1 N4 . . 89.80(11)
N4 Cu1 N4 2_445 . 101.91(15)
C1 N1 C1 . 2_445 122.5(4)
C1 N1 Cu1 . . 118.75(19)
C1 N1 Cu1 2_445 . 118.75(19)
N1 C1 C2 . . 120.4(3)
N1 C1 C4 . . 112.6(3)
C2 C1 C4 . . 127.0(3)
C4 N2 C5 . . 116.5(3)
C4 N2 Cu1 . . 116.6(2)
C5 N2 Cu1 . . 126.0(2)
N5 Cu2 N6 . . 79.23(8)
N5 Cu2 N6 . 2_455 79.23(8)
N6 Cu2 N6 . 2_455 158.45(15)
N5 Cu2 N8 . . 128.27(8)
N6 Cu2 N8 . . 89.18(11)
N6 Cu2 N8 2_455 . 104.23(10)
N5 Cu2 N8 . 2_455 128.27(8)
N6 Cu2 N8 . 2_455 104.23(10)
N6 Cu2 N8 2_455 2_455 89.18(11)
N8 Cu2 N8 . 2_455 103.46(15)
C1 C2 C3 . . 118.0(3)
C1 C2 H2 . . 121.0
C3 C2 H2 . . 121.0
C11 N3 C10 . . 106.9(3)
C11 N3 H3 . . 126.6
C10 N3 H3 . . 126.6
C6 O3 C7 . . 115.5(4)
C2 C3 C2 2_445 . 120.6(4)
C2 C3 H3A 2_445 . 119.7
C2 C3 H3A . . 119.7
C11 N4 C9 . . 105.5(3)
C11 N4 Cu1 . . 132.8(2)
C9 N4 Cu1 . . 117.1(2)
O1 C4 N2 . . 129.3(3)
O1 C4 C1 . . 118.3(3)
N2 C4 C1 . . 112.5(3)
C12 N5 C12 . 2_455 123.6(4)
C12 N5 Cu2 . . 118.2(2)
C12 N5 Cu2 2_455 . 118.2(2)
N2 C5 C6 . . 112.1(3)
N2 C5 C8 . . 110.5(3)
C6 C5 C8 . . 107.3(3)
N2 C5 H5 . . 109.0
C6 C5 H5 . . 109.0
C8 C5 H5 . . 109.0
C17 O6 C18 . . 116.7(3)
O2 C6 O3 . . 124.6(4)
O2 C6 C5 . . 126.6(4)
O3 C6 C5 . . 108.8(4)
C15 N6 C16 . . 116.0(3)
C15 N6 Cu2 . . 116.6(2)
C16 N6 Cu2 . . 126.3(2)
C22 N7 C21 . . 107.4(3)
C22 N7 H7 . . 126.3
C21 N7 H7 . . 126.3
O3 C7 H7A . . 109.5
O3 C7 H7B . . 109.5
H7A C7 H7B . . 109.5
O3 C7 H7C . . 109.5
H7A C7 H7C . . 109.5
H7B C7 H7C . . 109.5
C22 N8 C20 . . 105.3(3)
C22 N8 Cu2 . . 131.2(2)
C20 N8 Cu2 . . 117.1(2)
C9 C8 C5 . . 112.4(3)
C9 C8 H8A . . 109.1
C5 C8 H8A . . 109.1
C9 C8 H8B . . 109.1
C5 C8 H8B . . 109.1
H8A C8 H8B . . 107.9
C10 C9 N4 . . 108.8(3)
C10 C9 C8 . . 129.9(4)
N4 C9 C8 . . 121.2(3)
C9 C10 N3 . . 107.2(3)
C9 C10 H10 . . 126.4
N3 C10 H10 . . 126.4
O11 C100 H10A . . 109.5
O11 C100 H10B . . 109.5
H10A C100 H10B . . 109.5
O11 C100 H10C . . 109.5
H10A C100 H10C . . 109.5
H10B C100 H10C . . 109.5
N4 C11 N3 . . 111.6(3)
N4 C11 H11 . . 124.2
N3 C11 H11 . . 124.2
C100 O11 H11A . . 109.5
N5 C12 C13 . . 119.4(3)
N5 C12 C15 . . 112.8(3)
C13 C12 C15 . . 127.8(3)
C12 C13 C14 . . 118.9(4)
C12 C13 H13 . . 120.5
C14 C13 H13 . . 120.5
C13 C14 C13 . 2_455 119.7(5)
C13 C14 H14 . . 120.2
C13 C14 H14 2_455 . 120.2
O4 C15 N6 . . 127.6(3)
O4 C15 C12 . . 119.3(3)
N6 C15 C12 . . 113.0(3)
N6 C16 C17 . . 111.5(3)
N6 C16 C19 . . 110.8(3)
C17 C16 C19 . . 107.9(3)
N6 C16 H16 . . 108.9
C17 C16 H16 . . 108.9
C19 C16 H16 . . 108.9
O5 C17 O6 . . 124.0(3)
O5 C17 C16 . . 125.4(3)
O6 C17 C16 . . 110.6(3)
O6 C18 H18A . . 109.5
O6 C18 H18B . . 109.5
H18A C18 H18B . . 109.5
O6 C18 H18C . . 109.5
H18A C18 H18C . . 109.5
H18B C18 H18C . . 109.5
C20 C19 C16 . . 112.4(4)
C20 C19 H19A . . 109.1
C16 C19 H19A . . 109.1
C20 C19 H19B . . 109.1
C16 C19 H19B . . 109.1
H19A C19 H19B . . 107.9
C21 C20 N8 . . 109.0(3)
C21 C20 C19 . . 130.9(4)
N8 C20 C19 . . 120.0(3)
C20 C21 N7 . . 106.4(3)
C20 C21 H21 . . 126.8
N7 C21 H21 . . 126.8
N8 C22 N7 . . 111.9(3)
N8 C22 H22 . . 124.1
N7 C22 H22 . . 124.1

loop_
_geom_bond_atom_site_label_1
_geom_bond_atom_site_label_2
_geom_bond_site_symmetry_2
_geom_bond_distance
Cu1 N1 . 1.937(3)
Cu1 N2 2_445 2.020(3)
Cu1 N2 . 2.020(3)
Cu1 N4 2_445 2.071(3)
Cu1 N4 . 2.071(3)
O1 C4 . 1.271(4)
N1 C1 . 1.331(4)
N1 C1 2_445 1.331(4)
C1 C2 . 1.381(5)
C1 C4 . 1.514(5)
N2 C4 . 1.315(4)
N2 C5 . 1.461(4)
Cu2 N5 . 1.956(3)
Cu2 N6 . 2.020(3)
Cu2 N6 2_455 2.020(3)
Cu2 N8 . 2.094(3)
Cu2 N8 2_455 2.094(3)
C2 C3 . 1.390(4)
C2 H2 . 0.9500
O2 C6 . 1.194(5)
N3 C11 . 1.342(5)
N3 C10 . 1.369(5)
N3 H3 . 0.8800
O3 C6 . 1.351(5)
O3 C7 . 1.459(5)
C3 C2 2_445 1.390(4)
C3 H3A . 0.9500
N4 C11 . 1.328(4)
N4 C9 . 1.383(4)
O4 C15 . 1.263(4)
N5 C12 . 1.339(4)
N5 C12 2_455 1.339(4)
O5 C17 . 1.213(4)
C5 C6 . 1.520(6)
C5 C8 . 1.556(5)
C5 H5 . 1.0000
O6 C17 . 1.337(4)
O6 C18 . 1.456(4)
N6 C15 . 1.318(4)
N6 C16 . 1.456(4)
N7 C22 . 1.347(4)
N7 C21 . 1.383(5)
N7 H7 . 0.8800
C7 H7A . 0.9800
C7 H7B . 0.9800
C7 H7C . 0.9800
N8 C22 . 1.329(4)
N8 C20 . 1.403(4)
C8 C9 . 1.502(5)
C8 H8A . 0.9900
C8 H8B . 0.9900
C9 C10 . 1.359(5)
C10 H10 . 0.9500
C100 O11 . 1.416(5)
C100 H10A . 0.9800
C100 H10B . 0.9800
C100 H10C . 0.9800
C11 H11 . 0.9500
O11 H11A . 0.8400
C12 C13 . 1.376(5)
C12 C15 . 1.500(5)
C13 C14 . 1.399(5)
C13 H13 . 0.9500
C14 C13 2_455 1.399(5)
C14 H14 . 0.9500
C16 C17 . 1.525(5)
C16 C19 . 1.541(5)
C16 H16 . 1.0000
C18 H18A . 0.9800
C18 H18B . 0.9800
C18 H18C . 0.9800
C19 C20 . 1.499(4)
C19 H19A . 0.9900
C19 H19B . 0.9900
C20 C21 . 1.368(5)
C21 H21 . 0.9500
C22 H22 . 0.9500
O12 C201 . 1.452(10)

loop_
_geom_hbond_atom_site_label_D
_geom_hbond_atom_site_label_H
_geom_hbond_atom_site_label_A
_geom_hbond_site_symmetry_A
_geom_hbond_distance_DH
_geom_hbond_distance_HA
_geom_hbond_distance_DA
_geom_hbond_angle_DHA
N3 H3 O1 3_446 0.88 1.86 2.719(4) 166
N7 H7 O4 4_457 0.88 1.88 2.738(4) 163
O11 H11A O5 4_456 0.84 2.00 2.785(4) 155

loop_
_geom_torsion_atom_site_label_1
_geom_torsion_atom_site_label_2
_geom_torsion_atom_site_label_3
_geom_torsion_atom_site_label_4
_geom_torsion_site_symmetry_1
_geom_torsion_site_symmetry_4
_geom_torsion
N2 Cu1 N1 C1 2_445 . 179.10(19)
N2 Cu1 N1 C1 . . -0.90(19)
N4 Cu1 N1 C1 2_445 . -99.9(2)
N4 Cu1 N1 C1 . . 80.1(2)
N2 Cu1 N1 C1 2_445 2_445 -0.90(19)
N2 Cu1 N1 C1 . 2_445 179.10(19)
N4 Cu1 N1 C1 2_445 2_445 80.1(2)
N4 Cu1 N1 C1 . 2_445 -99.9(2)
C1 N1 C1 C2 2_445 . 0.4(3)
Cu1 N1 C1 C2 . . -179.6(3)
C1 N1 C1 C4 2_445 . 178.7(3)
Cu1 N1 C1 C4 . . -1.3(3)
N1 Cu1 N2 C4 . . 3.3(2)
N2 Cu1 N2 C4 2_445 . 3.3(2)
N4 Cu1 N2 C4 2_445 . 131.2(2)
N4 Cu1 N2 C4 . . -126.6(3)
N1 Cu1 N2 C5 . . 171.8(3)
N2 Cu1 N2 C5 2_445 . 171.8(3)
N4 Cu1 N2 C5 2_445 . -60.3(3)
N4 Cu1 N2 C5 . . 41.9(3)
N1 C1 C2 C3 . . -0.8(5)
C4 C1 C2 C3 . . -178.8(3)
C1 C2 C3 C2 . 2_445 0.4(2)
N1 Cu1 N4 C11 . . 50.6(4)
N2 Cu1 N4 C11 2_445 . -36.7(3)
N2 Cu1 N4 C11 . . 126.8(3)
N4 Cu1 N4 C11 2_445 . -129.4(4)
N1 Cu1 N4 C9 . . -101.4(2)
N2 Cu1 N4 C9 2_445 . 171.3(2)
N2 Cu1 N4 C9 . . -25.2(2)
N4 Cu1 N4 C9 2_445 . 78.6(2)
C5 N2 C4 O1 . . 3.9(5)
Cu1 N2 C4 O1 . . 173.5(3)
C5 N2 C4 C1 . . -174.4(3)
Cu1 N2 C4 C1 . . -4.8(4)
N1 C1 C4 O1 . . -174.6(3)
C2 C1 C4 O1 . . 3.6(5)
N1 C1 C4 N2 . . 3.9(4)
C2 C1 C4 N2 . . -177.9(4)
N6 Cu2 N5 C12 . . -1.58(18)
N6 Cu2 N5 C12 2_455 . 178.42(18)
N8 Cu2 N5 C12 . . 78.72(19)
N8 Cu2 N5 C12 2_455 . -101.28(19)
N6 Cu2 N5 C12 . 2_455 178.42(18)
N6 Cu2 N5 C12 2_455 2_455 -1.58(18)
N8 Cu2 N5 C12 . 2_455 -101.28(19)
N8 Cu2 N5 C12 2_455 2_455 78.72(19)
C4 N2 C5 C6 . . -80.7(4)
Cu1 N2 C5 C6 . . 110.7(3)
C4 N2 C5 C8 . . 159.7(3)
Cu1 N2 C5 C8 . . -8.8(4)
C7 O3 C6 O2 . . 1.6(6)
C7 O3 C6 C5 . . 179.9(3)
N2 C5 C6 O2 . . -12.9(6)
C8 C5 C6 O2 . . 108.6(4)
N2 C5 C6 O3 . . 168.9(3)
C8 C5 C6 O3 . . -69.6(4)
N5 Cu2 N6 C15 . . 3.7(2)
N6 Cu2 N6 C15 2_455 . 3.7(2)
N8 Cu2 N6 C15 . . -125.6(2)
N8 Cu2 N6 C15 2_455 . 130.7(2)
N5 Cu2 N6 C16 . . 171.1(3)
N6 Cu2 N6 C16 2_455 . 171.1(3)
N8 Cu2 N6 C16 . . 41.8(3)
N8 Cu2 N6 C16 2_455 . -61.9(3)
N5 Cu2 N8 C22 . . 46.9(3)
N6 Cu2 N8 C22 . . 122.4(3)
N6 Cu2 N8 C22 2_455 . -40.5(3)
N8 Cu2 N8 C22 2_455 . -133.1(3)
N5 Cu2 N8 C20 . . -100.4(2)
N6 Cu2 N8 C20 . . -24.9(2)
N6 Cu2 N8 C20 2_455 . 172.2(2)
N8 Cu2 N8 C20 2_455 . 79.6(2)
N2 C5 C8 C9 . . -50.4(4)
C6 C5 C8 C9 . . -172.9(3)
C11 N4 C9 C10 . . 0.2(4)
Cu1 N4 C9 C10 . . 159.3(2)
C11 N4 C9 C8 . . 179.0(4)
Cu1 N4 C9 C8 . . -21.8(5)
C5 C8 C9 C10 . . -110.0(5)
C5 C8 C9 N4 . . 71.4(5)
N4 C9 C10 N3 . . 0.6(4)
C8 C9 C10 N3 . . -178.1(4)
C11 N3 C10 C9 . . -1.2(4)
C9 N4 C11 N3 . . -1.0(4)
Cu1 N4 C11 N3 . . -155.4(3)
C10 N3 C11 N4 . . 1.4(4)
C12 N5 C12 C13 2_455 . 0.0(2)
Cu2 N5 C12 C13 . . -180.0(2)
C12 N5 C12 C15 2_455 . 179.5(3)
Cu2 N5 C12 C15 . . -0.5(3)
N5 C12 C13 C14 . . 0.0(5)
C15 C12 C13 C14 . . -179.5(3)
C12 C13 C14 C13 . 2_455 0.0(2)
C16 N6 C15 O4 . . 4.6(5)
Cu2 N6 C15 O4 . . 173.3(3)
C16 N6 C15 C12 . . -173.6(3)
Cu2 N6 C15 C12 . . -4.8(4)
N5 C12 C15 O4 . . -174.9(3)
C13 C12 C15 O4 . . 4.6(5)
N5 C12 C15 N6 . . 3.5(4)
C13 C12 C15 N6 . . -177.1(3)
C15 N6 C16 C17 . . -80.8(4)
Cu2 N6 C16 C17 . . 111.7(3)
C15 N6 C16 C19 . . 159.0(3)
Cu2 N6 C16 C19 . . -8.5(4)
C18 O6 C17 O5 . . -0.2(5)
C18 O6 C17 C16 . . 178.6(3)
N6 C16 C17 O5 . . -17.1(5)
C19 C16 C17 O5 . . 104.7(4)
N6 C16 C17 O6 . . 164.1(3)
C19 C16 C17 O6 . . -74.1(4)
N6 C16 C19 C20 . . -52.2(4)
C17 C16 C19 C20 . . -174.5(3)
C22 N8 C20 C21 . . 0.6(4)
Cu2 N8 C20 C21 . . 155.7(2)
C22 N8 C20 C19 . . -177.2(4)
Cu2 N8 C20 C19 . . -22.2(5)
C16 C19 C20 C21 . . -104.8(5)
C16 C19 C20 N8 . . 72.5(5)
N8 C20 C21 N7 . . -0.2(4)
C19 C20 C21 N7 . . 177.3(4)
C22 N7 C21 C20 . . -0.3(4)
C20 N8 C22 N7 . . -0.8(4)
Cu2 N8 C22 N7 . . -150.9(3)
C21 N7 C22 N8 . . 0.7(4)
